data_7109163
loop_
_publ_author_name
'Yongchao Yang'
'Qiuli Guo'
'Huachao Chen'
'Zhikuan Zhou'
'Zijian Guo'
'Zhen Shen'

_publ_section_title
;
 Thienopyrrole-expanded BODIPY as a potential NIR photosensitizer for
 photodynamic therapy
;
_journal_name_full Chem.Commun.
_journal_page_first 3940
_journal_paper_doi 10.1039/c3cc40746b
_journal_volume 49
_journal_year 2013
_chemical_formula_moiety 'C60 H28 B2 Br8 Cl4 F4 N4 O4 S8'
_chemical_formula_sum 'C60 H28 B2 Br8 Cl4 F4 N4 O4 S8'
_chemical_formula_weight 2004.04
_chemical_name_systematic
;
?
;
_space_group_IT_number 2
_symmetry_cell_setting triclinic
_symmetry_space_group_name_Hall '-P 1'
_symmetry_space_group_name_H-M 'P -1'
_atom_sites_solution_hydrogens geom
_atom_sites_solution_primary direct
_atom_sites_solution_secondary difmap
_audit_creation_method SHELXL-97
_cell_angle_alpha 77.677(8)
_cell_angle_beta 67.185(7)
_cell_angle_gamma 66.388(7)
_cell_formula_units_Z 1
_cell_length_a 11.151(5)
_cell_length_b 13.400(6)
_cell_length_c 13.655(6)
_cell_measurement_reflns_used 4615
_cell_measurement_temperature 291(2)
_cell_measurement_theta_max 25.18
_cell_measurement_theta_min 2.12
_cell_volume 1719.2(13)
_computing_cell_refinement SMART
_computing_data_collection 'SMART (Bruker, 2000)'
_computing_data_reduction 'SAINT (Bruker, 2000)'
_computing_molecular_graphics SHELXTL
_computing_publication_material SHELXTL
_computing_structure_refinement SHELXTL
_computing_structure_solution 'SHELXTL (Bruker, 2000)'
_diffrn_ambient_temperature 291(2)
_diffrn_measured_fraction_theta_full 0.982
_diffrn_measured_fraction_theta_max 0.982
_diffrn_measurement_device_type 'Bruker Smart Apex CCD'
_diffrn_measurement_method 'phi and omega scans'
_diffrn_radiation_monochromator graphite
_diffrn_radiation_source 'sealed tube'
_diffrn_radiation_type MoK\a
_diffrn_radiation_wavelength 0.71073
_diffrn_reflns_av_R_equivalents 0.0293
_diffrn_reflns_av_sigmaI/netI 0.0651
_diffrn_reflns_limit_h_max 13
_diffrn_reflns_limit_h_min -13
_diffrn_reflns_limit_k_max 16
_diffrn_reflns_limit_k_min -16
_diffrn_reflns_limit_l_max 15
_diffrn_reflns_limit_l_min -16
_diffrn_reflns_number 13009
_diffrn_reflns_theta_full 26.00
_diffrn_reflns_theta_max 26.00
_diffrn_reflns_theta_min 1.62
_exptl_absorpt_coefficient_mu 5.125
_exptl_absorpt_correction_T_max 0.324
_exptl_absorpt_correction_T_min 0.248
_exptl_absorpt_correction_type multi-scan
_exptl_absorpt_process_details 'SADABS; Bruker, 2000'
_exptl_crystal_density_diffrn 1.936
_exptl_crystal_density_method 'not measured'
_exptl_crystal_F_000 970
_exptl_crystal_size_max 0.28
_exptl_crystal_size_mid 0.24
_exptl_crystal_size_min 0.22
_refine_diff_density_max 0.381
_refine_diff_density_min -0.483
_refine_diff_density_rms 0.083
_refine_ls_extinction_method none
_refine_ls_goodness_of_fit_ref 1.054
_refine_ls_hydrogen_treatment constr
_refine_ls_matrix_type full
_refine_ls_number_parameters 441
_refine_ls_number_reflns 6626
_refine_ls_number_restraints 0
_refine_ls_restrained_S_all 1.054
_refine_ls_R_factor_all 0.0773
_refine_ls_R_factor_gt 0.0533
_refine_ls_shift/su_max 0.000
_refine_ls_shift/su_mean 0.000
_refine_ls_structure_factor_coef Fsqd
_refine_ls_weighting_details 'calc w=1/[\s^2^(Fo^2^)+(0.05P)^2^+1.99P] where P=(Fo^2^+2Fc^2^)/3'
_refine_ls_weighting_scheme calc
_refine_ls_wR_factor_gt 0.1099
_refine_ls_wR_factor_ref 0.1151
_reflns_number_gt 4780
_reflns_number_total 6626
_reflns_threshold_expression >2sigma(I)
_cod_data_source_file c3cc40746b.txt
_cod_data_source_block sz
_cod_original_sg_symbol_H-M 'P-1 '
_cod_database_code 7109163

loop_
_symmetry_equiv_pos_as_xyz
'x, y, z'
'-x, -y, -z'

loop_
_atom_site_label
_atom_site_type_symbol
_atom_site_fract_x
_atom_site_fract_y
_atom_site_fract_z
_atom_site_U_iso_or_equiv
_atom_site_adp_type
_atom_site_occupancy
_atom_site_symmetry_multiplicity
_atom_site_calc_flag
_atom_site_refinement_flags
_atom_site_disorder_assembly
_atom_site_disorder_group
B1 B 0.8440(7) 1.0188(5) 0.8974(6) 0.0449(17) Uani 1 1 d . . .
Br1 Br 1.02826(6) 1.42547(5) 0.26832(5) 0.04550(17) Uani 1 1 d . . .
Br2 Br 1.29861(6) 0.66546(5) 0.69615(5) 0.04301(16) Uani 1 1 d . . .
Br3 Br 0.93607(6) 0.70297(6) 1.22194(5) 0.05243(19) Uani 1 1 d . . .
Br4 Br 0.21061(8) 1.49425(7) 1.40503(6) 0.0558(3) Uani 0.854(2) 1 d P A 1
Br4' Br 0.2056(5) 1.3045(4) 1.6066(3) 0.0539(15) Uani 0.146(2) 1 d P . 2
C1 C 1.0755(6) 1.2837(5) 0.3245(5) 0.0501(16) Uani 1 1 d . . .
C2 C 1.1732(6) 1.1923(5) 0.2727(6) 0.0492(15) Uani 1 1 d . . .
H2 H 1.2226 1.1918 0.2000 0.059 Uiso 1 1 calc R . .
C3 C 1.1878(7) 1.1012(6) 0.3433(5) 0.0522(16) Uani 1 1 d . . .
H3 H 1.2472 1.0319 0.3210 0.063 Uiso 1 1 calc R . .
C4 C 1.1095(6) 1.1190(5) 0.4484(5) 0.0432(14) Uani 1 1 d . . .
C5 C 1.0997(6) 1.0460(5) 0.5409(5) 0.0419(14) Uani 1 1 d . . .
C6 C 1.0099(7) 1.0662(5) 0.6425(5) 0.0469(14) Uani 1 1 d . . .
H6 H 0.9387 1.1325 0.6624 0.056 Uiso 1 1 calc R . .
C7 C 1.0385(6) 0.9755(5) 0.7119(4) 0.0396(13) Uani 1 1 d . . .
C8 C 1.1538(6) 0.8828(5) 0.6625(5) 0.0436(14) Uani 1 1 d . . .
C9 C 1.1676(6) 0.7940(5) 0.7444(5) 0.0487(15) Uani 1 1 d . . .
C10 C 1.0608(6) 0.8426(5) 0.8379(5) 0.0469(15) Uani 1 1 d . . .
C11 C 1.0282(6) 0.7950(5) 0.9465(5) 0.0447(14) Uani 1 1 d . . .
C12 C 0.9273(6) 0.8557(5) 1.0277(5) 0.0425(13) Uani 1 1 d . . .
C13 C 0.8790(6) 0.8309(5) 1.1390(5) 0.0448(14) Uani 1 1 d . . .
C14 C 0.7796(5) 0.9202(4) 1.1816(5) 0.0380(13) Uani 1 1 d . A .
C15 C 0.7594(6) 1.0010(5) 1.1009(4) 0.0396(13) Uani 1 1 d . . .
C16 C 0.6520(5) 1.1038(4) 1.1374(5) 0.0357(12) Uani 1 1 d . . .
H16 H 0.6280 1.1658 1.0928 0.043 Uiso 1 1 calc R . .
C17 C 0.5917(6) 1.0988(5) 1.2428(5) 0.0428(14) Uani 1 1 d . A .
C18 C 0.4833(6) 1.1854(5) 1.3168(5) 0.0433(14) Uani 1 1 d . . .
C19 C 0.4189(14) 1.1663(9) 1.4312(9) 0.039(3) Uani 0.854(2) 1 d P A 1
H19A H 0.4381 1.1001 1.4714 0.047 Uiso 0.854(2) 1 calc PR A 1
C20 C 0.3215(6) 1.2688(5) 1.4688(5) 0.0400(13) Uani 1 1 d . . .
C21 C 0.3179(6) 1.3492(6) 1.3825(5) 0.0518(17) Uani 1 1 d . A .
C22 C 1.1193(4) 0.6803(2) 0.9595(3) 0.0408(13) Uani 1 1 d G . .
C23 C 1.2227(4) 0.6518(2) 1.0039(3) 0.0441(14) Uani 1 1 d G . .
H23 H 1.2368 0.7056 1.0267 0.053 Uiso 1 1 calc R . .
C24 C 1.3050(3) 0.5429(3) 1.0143(3) 0.0474(15) Uani 1 1 d G . .
H24 H 1.3742 0.5238 1.0440 0.057 Uiso 1 1 calc R . .
C25 C 1.2840(4) 0.4625(2) 0.9803(3) 0.0436(14) Uani 1 1 d G . .
C26 C 1.1806(4) 0.4910(2) 0.9359(3) 0.0425(14) Uani 1 1 d G . .
H26 H 1.1665 0.4372 0.9132 0.051 Uiso 1 1 calc R . .
C27 C 1.0983(3) 0.5999(3) 0.9256(3) 0.0447(14) Uani 1 1 d G . .
H27 H 1.0291 0.6190 0.8959 0.054 Uiso 1 1 calc R . .
C28 C 1.3775(6) 0.3455(5) 0.9857(5) 0.0447(14) Uani 1 1 d . . .
C29 C 1.4180(6) 0.1652(5) 0.9605(5) 0.0450(14) Uani 1 1 d . . .
H29A H 1.5112 0.1610 0.9174 0.067 Uiso 1 1 calc R . .
H29B H 1.3871 0.1268 0.9290 0.067 Uiso 1 1 calc R . .
H29C H 1.4162 0.1328 1.0307 0.067 Uiso 1 1 calc R . .
C30 C 0.4201(7) 1.5546(5) 1.3027(6) 0.0575(18) Uani 1 1 d . . .
H30B H 0.4850 1.5082 1.2448 0.069 Uiso 1 1 calc R . .
H30A H 0.3961 1.5065 1.3652 0.069 Uiso 1 1 calc R . .
C19' C 0.41(2) 1.30(2) 1.278(19) 0.05(5) Uani 0.146(2) 1 d P A 2
H19B H 0.4111 1.3329 1.2095 0.061 Uiso 0.146(2) 1 calc PR A 2
Cl1 Cl 0.26794(17) 1.62810(14) 1.27076(13) 0.0575(4) Uani 1 1 d . . .
Cl2 Cl 0.51234(17) 1.62204(13) 1.32815(14) 0.0549(4) Uani 1 1 d . . .
F1 F 0.7370(4) 1.0188(3) 0.8781(3) 0.0564(10) Uani 1 1 d . . .
F2 F 0.8410(3) 1.1258(3) 0.8888(3) 0.0443(8) Uani 1 1 d . . .
N1 N 0.9846(5) 0.9504(4) 0.8182(4) 0.0463(12) Uani 1 1 d . . .
N2 N 0.8493(5) 0.9626(4) 1.0064(4) 0.0436(12) Uani 1 1 d . . .
O1 O 1.4810(5) 0.3180(3) 1.0078(3) 0.0520(11) Uani 1 1 d . . .
O2 O 1.3270(5) 0.2785(3) 0.9671(4) 0.0521(11) Uani 1 1 d . . .
S1 S 1.00785(16) 1.25625(13) 0.45994(13) 0.0442(3) Uani 1 1 d . . .
S2 S 1.22393(18) 0.91169(13) 0.52996(14) 0.0522(4) Uani 1 1 d . . .
S3 S 0.66210(17) 0.96854(13) 1.30538(12) 0.0471(4) Uani 1 1 d . . .
S4 S 0.4332(12) 1.3132(11) 1.2626(9) 0.0549(14) Uani 0.854(2) 1 d P A 1
S4' S 0.435(2) 1.1314(19) 1.445(2) 0.063(7) Uani 0.146(2) 1 d P A 2

loop_
_atom_site_aniso_label
_atom_site_aniso_U_11
_atom_site_aniso_U_22
_atom_site_aniso_U_33
_atom_site_aniso_U_23
_atom_site_aniso_U_13
_atom_site_aniso_U_12
B1 0.040(4) 0.028(3) 0.049(4) -0.002(3) -0.022(3) 0.011(3)
Br1 0.0433(3) 0.0465(4) 0.0447(3) 0.0127(3) -0.0201(3) -0.0167(3)
Br2 0.0414(3) 0.0436(3) 0.0459(3) -0.0168(3) -0.0110(3) -0.0136(3)
Br3 0.0448(3) 0.0506(4) 0.0394(3) 0.0103(3) -0.0127(3) -0.0029(3)
Br4 0.0470(4) 0.0489(5) 0.0484(5) -0.0170(3) -0.0163(3) 0.0127(3)
Br4' 0.046(2) 0.054(3) 0.040(2) 0.0080(19) -0.0128(19) -0.003(2)
C1 0.035(3) 0.048(4) 0.048(4) 0.000(3) -0.005(3) -0.006(3)
C2 0.046(3) 0.043(4) 0.059(4) -0.016(3) -0.008(3) -0.019(3)
C3 0.050(4) 0.057(4) 0.036(3) 0.007(3) -0.009(3) -0.015(3)
C4 0.050(3) 0.035(3) 0.044(3) -0.009(3) -0.009(3) -0.018(3)
C5 0.045(3) 0.030(3) 0.043(3) -0.017(3) -0.005(3) -0.008(2)
C6 0.050(3) 0.043(3) 0.042(3) -0.004(3) -0.019(3) -0.007(3)
C7 0.038(3) 0.035(3) 0.034(3) -0.018(2) 0.008(2) -0.012(2)
C8 0.028(3) 0.039(3) 0.051(4) -0.006(3) -0.010(3) -0.002(2)
C9 0.044(3) 0.039(3) 0.044(3) -0.013(3) -0.008(3) 0.001(3)
C10 0.041(3) 0.033(3) 0.049(4) 0.000(3) -0.015(3) 0.004(3)
C11 0.033(3) 0.036(3) 0.045(3) -0.008(3) -0.010(3) 0.009(2)
C12 0.037(3) 0.041(3) 0.052(4) -0.004(3) -0.023(3) -0.007(3)
C13 0.050(3) 0.038(3) 0.042(3) -0.004(3) -0.014(3) -0.012(3)
C14 0.028(3) 0.021(3) 0.049(3) 0.003(2) -0.011(2) 0.001(2)
C15 0.037(3) 0.033(3) 0.033(3) -0.008(2) -0.013(2) 0.007(2)
C16 0.025(2) 0.028(3) 0.040(3) -0.009(2) -0.003(2) 0.000(2)
C17 0.043(3) 0.036(3) 0.047(4) -0.012(3) -0.010(3) -0.012(3)
C18 0.033(3) 0.043(3) 0.055(4) -0.025(3) -0.005(3) -0.014(3)
C19 0.033(5) 0.033(7) 0.033(5) -0.017(5) -0.010(4) 0.012(5)
C20 0.034(3) 0.046(3) 0.039(3) -0.017(3) -0.008(2) -0.011(3)
C21 0.043(3) 0.057(4) 0.045(4) -0.021(3) -0.023(3) 0.010(3)
C22 0.043(3) 0.039(3) 0.037(3) 0.002(2) -0.012(2) -0.016(3)
C23 0.039(3) 0.047(3) 0.044(3) -0.012(3) -0.014(3) -0.009(3)
C24 0.049(3) 0.030(3) 0.046(3) -0.011(3) -0.013(3) 0.003(3)
C25 0.045(3) 0.036(3) 0.045(3) -0.006(3) -0.019(3) -0.004(3)
C26 0.038(3) 0.024(3) 0.049(3) -0.014(2) -0.015(3) 0.012(2)
C27 0.039(3) 0.036(3) 0.052(4) 0.016(3) -0.022(3) -0.010(3)
C28 0.045(3) 0.037(3) 0.043(3) -0.003(3) -0.015(3) -0.004(3)
C29 0.046(3) 0.045(3) 0.043(3) 0.005(3) -0.021(3) -0.013(3)
C30 0.057(4) 0.043(4) 0.051(4) -0.001(3) -0.015(3) 0.000(3)
C19' 0.04(9) 0.04(6) 0.04(7) -0.02(5) -0.01(6) 0.01(5)
Cl1 0.0484(8) 0.0515(9) 0.0488(9) -0.0146(7) -0.0164(7) 0.0113(7)
Cl2 0.0479(8) 0.0449(9) 0.0533(9) -0.0052(7) -0.0150(7) 0.0009(7)
F1 0.044(2) 0.055(2) 0.053(2) -0.0110(18) -0.0107(17) -0.0025(17)
F2 0.0453(18) 0.0364(18) 0.047(2) -0.0039(15) -0.0134(16) -0.0123(15)
N1 0.046(3) 0.041(3) 0.040(3) -0.006(2) -0.014(2) -0.002(2)
N2 0.041(3) 0.037(3) 0.041(3) -0.001(2) -0.010(2) -0.006(2)
O1 0.057(3) 0.034(2) 0.045(2) -0.0022(18) -0.018(2) 0.004(2)
O2 0.053(2) 0.039(2) 0.054(3) -0.018(2) -0.016(2) -0.001(2)
S1 0.0458(8) 0.0408(8) 0.0466(8) -0.0051(6) -0.0133(7) -0.0169(7)
S2 0.0538(9) 0.0366(8) 0.0510(9) -0.0150(7) -0.0049(7) -0.0073(7)
S3 0.0488(8) 0.0500(9) 0.0392(8) 0.0006(7) -0.0181(7) -0.0128(7)
S4 0.043(3) 0.054(3) 0.046(3) -0.0142(19) -0.012(2) 0.006(2)
S4' 0.028(8) 0.050(13) 0.083(12) 0.016(9) -0.006(7) -0.009(8)

loop_
_atom_type_symbol
_atom_type_description
_atom_type_scat_dispersion_real
_atom_type_scat_dispersion_imag
_atom_type_scat_source
C C 0.0033 0.0016 'International Tables Vol C Tables 4.2.6.8 and 6.1.1.4'
H H 0.0000 0.0000 'International Tables Vol C Tables 4.2.6.8 and 6.1.1.4'
N N 0.0061 0.0033 'International Tables Vol C Tables 4.2.6.8 and 6.1.1.4'
O O 0.0106 0.0060 'International Tables Vol C Tables 4.2.6.8 and 6.1.1.4'
S S 0.1246 0.1234 'International Tables Vol C Tables 4.2.6.8 and 6.1.1.4'
Br Br -0.2901 2.4595 'International Tables Vol C Tables 4.2.6.8 and 6.1.1.4'
F F 0.0171 0.0103 'International Tables Vol C Tables 4.2.6.8 and 6.1.1.4'
B B 0.0013 0.0007 'International Tables Vol C Tables 4.2.6.8 and 6.1.1.4'
Cl Cl 0.1484 0.1585 'International Tables Vol C Tables 4.2.6.8 and 6.1.1.4'

loop_
_geom_angle_atom_site_label_1
_geom_angle_atom_site_label_2
_geom_angle_atom_site_label_3
_geom_angle
_geom_angle_site_symmetry_3
F1 B1 F2 110.2(5) .
F1 B1 N2 112.0(6) .
F2 B1 N2 110.8(6) .
F1 B1 N1 111.5(6) .
F2 B1 N1 108.5(6) .
N2 B1 N1 103.6(4) .
C13 Br3 Br4' 116.4(2) 2_678
C20 Br4' Br3 162.8(4) 2_678
C2 C1 S1 112.5(5) .
C2 C1 Br1 127.6(5) .
S1 C1 Br1 119.5(4) .
C1 C2 C3 110.8(6) .
C1 C2 H2 124.6 .
C3 C2 H2 124.6 .
C4 C3 C2 116.0(6) .
C4 C3 H3 122.0 .
C2 C3 H3 122.0 .
C3 C4 C5 131.2(6) .
C3 C4 S1 109.4(5) .
C5 C4 S1 119.5(4) .
C6 C5 C4 128.7(5) .
C6 C5 S2 113.1(5) .
C4 C5 S2 118.2(4) .
C5 C6 C7 111.3(5) .
C5 C6 H6 124.3 .
C7 C6 H6 124.3 .
N1 C7 C6 136.1(5) .
N1 C7 C8 109.8(5) .
C6 C7 C8 114.1(5) .
C7 C8 C9 107.5(5) .
C7 C8 S2 111.0(5) .
C9 C8 S2 141.5(5) .
C10 C9 C8 103.1(5) .
C10 C9 Br2 142.3(5) .
C8 C9 Br2 114.4(4) .
N1 C10 C9 112.7(6) .
N1 C10 C11 118.6(5) .
C9 C10 C11 128.6(5) .
C12 C11 C10 120.8(5) .
C12 C11 C22 124.7(5) .
C10 C11 C22 114.4(5) .
C11 C12 N2 119.9(6) .
C11 C12 C13 132.0(6) .
N2 C12 C13 108.1(5) .
C14 C13 C12 107.0(6) .
C14 C13 Br3 121.9(5) .
C12 C13 Br3 131.1(5) .
C13 C14 C15 108.9(5) .
C13 C14 S3 140.8(5) .
C15 C14 S3 110.3(4) .
N2 C15 C14 109.7(5) .
N2 C15 C16 135.9(5) .
C14 C15 C16 114.4(5) .
C17 C16 C15 111.6(5) .
C17 C16 H16 124.2 .
C15 C16 H16 124.2 .
C16 C17 C18 131.0(6) .
C16 C17 S3 113.2(4) .
C18 C17 S3 115.7(5) .
C19 C18 C17 125.0(7) .
C19 C18 C19' 110(8) .
C17 C18 C19' 124(9) .
C19 C18 S4 118.1(7) .
C17 C18 S4 117.0(6) .
C17 C18 S4' 111.1(9) .
C19' C18 S4' 124(8) .
S4 C18 S4' 131.9(10) .
C20 C19 C18 106.2(8) .
C20 C19 H19A 126.9 .
C18 C19 H19A 126.9 .
C19 C20 C21 110.1(7) .
C21 C20 S4' 120.0(10) .
C19 C20 Br4' 129.3(7) .
C21 C20 Br4' 120.6(5) .
S4' C20 Br4' 119.3(9) .
C20 C21 C19' 112(10) .
C20 C21 S4 117.8(6) .
C20 C21 Br4 121.2(4) .
C19' C21 Br4 127(10) .
S4 C21 Br4 120.2(6) .
C23 C22 C27 120.0 .
C23 C22 C11 122.5(3) .
C27 C22 C11 117.5(3) .
C24 C23 C22 120.0 .
C24 C23 H23 120.0 .
C22 C23 H23 120.0 .
C23 C24 C25 120.0 .
C23 C24 H24 120.0 .
C25 C24 H24 120.0 .
C26 C25 C24 120.0 .
C26 C25 C28 119.6(3) .
C24 C25 C28 120.3(3) .
C25 C26 C27 120.0 .
C25 C26 H26 120.0 .
C27 C26 H26 120.0 .
C26 C27 C22 120.0 .
C26 C27 H27 120.0 .
C22 C27 H27 120.0 .
O1 C28 O2 126.0(6) .
O1 C28 C25 122.6(6) .
O2 C28 C25 111.4(5) .
O2 C29 H29A 109.5 .
O2 C29 H29B 109.5 .
H29A C29 H29B 109.5 .
O2 C29 H29C 109.5 .
H29A C29 H29C 109.5 .
H29B C29 H29C 109.5 .
Cl1 C30 Cl2 121.5(4) .
Cl1 C30 H30B 107.0 .
Cl2 C30 H30B 107.0 .
Cl1 C30 H30A 107.0 .
Cl2 C30 H30A 107.0 .
H30B C30 H30A 106.7 .
C21 C19' C18 100(10) .
C7 N1 C10 106.9(5) .
C7 N1 B1 126.6(5) .
C10 N1 B1 125.0(5) .
C15 N2 C12 106.3(5) .
C15 N2 B1 125.6(5) .
C12 N2 B1 127.0(5) .
C28 O2 C29 114.7(5) .
C1 S1 C4 91.2(3) .
C8 S2 C5 90.5(3) .
C14 S3 C17 90.5(3) .
C21 S4 C18 87.5(6) .
C18 S4' C20 82.4(10) .

loop_
_geom_bond_atom_site_label_1
_geom_bond_atom_site_label_2
_geom_bond_distance
_geom_bond_site_symmetry_2
B1 F1 1.319(8) .
B1 F2 1.400(8) .
B1 N2 1.530(8) .
B1 N1 1.558(8) .
Br1 C1 1.834(7) .
Br2 C9 1.805(6) .
Br3 C13 1.867(6) .
Br3 Br4' 2.269(4) 2_678
Br4 C21 1.847(6) .
Br4' C20 1.855(7) .
Br4' Br3 2.269(4) 2_678
C1 C2 1.376(9) .
C1 S1 1.725(7) .
C2 C3 1.381(9) .
C2 H2 0.9300 .
C3 C4 1.374(9) .
C3 H3 0.9300 .
C4 C5 1.419(9) .
C4 S1 1.735(6) .
C5 C6 1.366(8) .
C5 S2 1.771(6) .
C6 C7 1.382(9) .
C6 H6 0.9300 .
C7 N1 1.363(8) .
C7 C8 1.434(8) .
C8 C9 1.452(9) .
C8 S2 1.698(7) .
C9 C10 1.423(8) .
C10 N1 1.381(8) .
C10 C11 1.451(9) .
C11 C12 1.357(8) .
C11 C22 1.483(6) .
C12 N2 1.383(7) .
C12 C13 1.415(9) .
C13 C14 1.316(8) .
C14 C15 1.388(8) .
C14 S3 1.750(6) .
C15 N2 1.342(7) .
C15 C16 1.445(7) .
C16 C17 1.332(8) .
C16 H16 0.9300 .
C17 C18 1.503(8) .
C17 S3 1.783(7) .
C18 C19 1.460(14) .
C18 C19' 1.5(3) .
C18 S4 1.674(15) .
C18 S4' 1.71(3) .
C19 C20 1.414(12) .
C19 H19A 0.9300 .
C20 C21 1.419(9) .
C20 S4' 1.78(2) .
C21 C19' 1.5(2) .
C21 S4 1.666(13) .
C22 C23 1.3900 .
C22 C27 1.3900 .
C23 C24 1.3900 .
C23 H23 0.9300 .
C24 C25 1.3900 .
C24 H24 0.9300 .
C25 C26 1.3900 .
C25 C28 1.501(6) .
C26 C27 1.3900 .
C26 H26 0.9300 .
C27 H27 0.9300 .
C28 O1 1.202(7) .
C28 O2 1.341(8) .
C29 O2 1.447(7) .
C29 H29A 0.9600 .
C29 H29B 0.9600 .
C29 H29C 0.9600 .
C30 Cl1 1.758(7) .
C30 Cl2 1.775(8) .
C30 H30B 0.9700 .
C30 H30A 0.9700 .
C19' H19B 0.9300 .

loop_
_geom_torsion_atom_site_label_1
_geom_torsion_atom_site_label_2
_geom_torsion_atom_site_label_3
_geom_torsion_atom_site_label_4
_geom_torsion
_geom_torsion_site_symmetry_1
S1 C1 C2 C3 2.0(8) .
Br1 C1 C2 C3 174.9(5) .
C1 C2 C3 C4 -2.5(9) .
C2 C3 C4 C5 -179.3(7) .
C2 C3 C4 S1 1.8(8) .
C3 C4 C5 C6 -172.9(7) .
S1 C4 C5 C6 6.0(9) .
C3 C4 C5 S2 11.2(10) .
S1 C4 C5 S2 -170.0(3) .
C4 C5 C6 C7 -176.4(6) .
S2 C5 C6 C7 -0.3(7) .
C5 C6 C7 N1 179.8(7) .
C5 C6 C7 C8 0.2(8) .
N1 C7 C8 C9 2.0(7) .
C6 C7 C8 C9 -178.2(6) .
N1 C7 C8 S2 -179.7(4) .
C6 C7 C8 S2 0.1(7) .
C7 C8 C9 C10 -1.8(7) .
S2 C8 C9 C10 -179.2(7) .
C7 C8 C9 Br2 175.0(4) .
S2 C8 C9 Br2 -2.4(11) .
C8 C9 C10 N1 1.0(8) .
Br2 C9 C10 N1 -174.2(7) .
C8 C9 C10 C11 -176.6(7) .
Br2 C9 C10 C11 8.2(14) .
N1 C10 C11 C12 -1.6(10) .
C9 C10 C11 C12 175.9(7) .
N1 C10 C11 C22 -177.9(5) .
C9 C10 C11 C22 -0.4(10) .
C10 C11 C12 N2 3.5(9) .
C22 C11 C12 N2 179.3(5) .
C10 C11 C12 C13 -177.6(7) .
C22 C11 C12 C13 -1.8(11) .
C11 C12 C13 C14 179.3(7) .
N2 C12 C13 C14 -1.7(7) .
C11 C12 C13 Br3 0.8(11) .
N2 C12 C13 Br3 179.8(5) .
Br4' Br3 C13 C14 14.0(6) 2_678
Br4' Br3 C13 C12 -167.7(5) 2_678
C12 C13 C14 C15 1.7(7) .
Br3 C13 C14 C15 -179.6(5) .
C12 C13 C14 S3 179.1(6) .
Br3 C13 C14 S3 -2.2(11) .
C13 C14 C15 N2 -1.2(7) .
S3 C14 C15 N2 -179.4(4) .
C13 C14 C15 C16 179.8(5) .
S3 C14 C15 C16 1.6(7) .
N2 C15 C16 C17 -179.9(7) .
C14 C15 C16 C17 -1.3(8) .
C15 C16 C17 C18 175.4(6) .
C15 C16 C17 S3 0.3(7) .
C16 C17 C18 C19 175.4(9) .
S3 C17 C18 C19 -9.6(10) .
C16 C17 C18 C19' 8(11) .
S3 C17 C18 C19' -177(11) .
C16 C17 C18 S4 -4.4(10) .
S3 C17 C18 S4 170.6(6) .
C16 C17 C18 S4' 176.2(12) .
S3 C17 C18 S4' -8.8(12) .
C17 C18 C19 C20 -178.7(6) .
C19' C18 C19 C20 -10(10) .
S4 C18 C19 C20 1.1(13) .
S4' C18 C19 C20 178(7) .
C18 C19 C20 C21 2.7(11) .
C18 C19 C20 S4' -177(9) .
C18 C19 C20 Br4' -178.8(5) .
Br3 Br4' C20 C19 -33.6(16) 2_678
Br3 Br4' C20 C21 144.8(9) 2_678
Br3 Br4' C20 S4' -33.9(16) 2_678
C19 C20 C21 C19' 6(10) .
S4' C20 C21 C19' 6(10) .
Br4' C20 C21 C19' -173(10) .
C19 C20 C21 S4 -5.8(11) .
S4' C20 C21 S4 -5.8(14) .
Br4' C20 C21 S4 175.5(6) .
C19 C20 C21 Br4 -175.6(7) .
S4' C20 C21 Br4 -175.6(11) .
Br4' C20 C21 Br4 5.8(8) .
C12 C11 C22 C23 -70.6(7) .
C10 C11 C22 C23 105.5(6) .
C12 C11 C22 C27 109.3(6) .
C10 C11 C22 C27 -74.6(6) .
C27 C22 C23 C24 0.0 .
C11 C22 C23 C24 179.9(4) .
C22 C23 C24 C25 0.0 .
C23 C24 C25 C26 0.0 .
C23 C24 C25 C28 176.6(4) .
C24 C25 C26 C27 0.0 .
C28 C25 C26 C27 -176.6(4) .
C25 C26 C27 C22 0.0 .
C23 C22 C27 C26 0.0 .
C11 C22 C27 C26 -179.9(4) .
C26 C25 C28 O1 168.4(5) .
C24 C25 C28 O1 -8.2(8) .
C26 C25 C28 O2 -14.1(6) .
C24 C25 C28 O2 169.3(4) .
C20 C21 C19' C18 -11(14) .
Br4 C21 C19' C18 171(4) .
C19 C18 C19' C21 12(14) .
C17 C18 C19' C21 -179(5) .
S4' C18 C19' C21 15(17) .
C6 C7 N1 C10 179.0(7) .
C8 C7 N1 C10 -1.4(7) .
C8 C7 N1 B1 -168.0(6) .
C9 C10 N1 C7 0.2(8) .
C11 C10 N1 C7 178.0(6) .
C9 C10 N1 B1 167.1(6) .
C11 C10 N1 B1 -15.0(10) .
F1 B1 N1 C7 68.6(8) .
F2 B1 N1 C7 -53.0(8) .
N2 B1 N1 C7 -170.8(6) .
F1 B1 N1 C10 -95.8(7) .
F2 B1 N1 C10 142.6(6) .
N2 B1 N1 C10 24.8(8) .
C14 C15 N2 C12 0.1(7) .
C16 C15 N2 C12 178.7(7) .
C14 C15 N2 B1 168.7(6) .
C11 C12 N2 C15 -179.9(6) .
C13 C12 N2 C15 1.0(7) .
C11 C12 N2 B1 11.7(9) .
C13 C12 N2 B1 -167.4(6) .
F1 B1 N2 C15 -69.4(8) .
F2 B1 N2 C15 54.1(8) .
N1 B1 N2 C15 170.3(6) .
F1 B1 N2 C12 96.9(7) .
F2 B1 N2 C12 -139.6(6) .
N1 B1 N2 C12 -23.4(8) .
O1 C28 O2 C29 -8.4(9) .
C25 C28 O2 C29 174.2(4) .
C2 C1 S1 C4 -0.9(5) .
Br1 C1 S1 C4 -174.4(4) .
C3 C4 S1 C1 -0.5(5) .
C5 C4 S1 C1 -179.6(5) .
C7 C8 S2 C5 -0.2(5) .
C9 C8 S2 C5 177.1(8) .
C6 C5 S2 C8 0.3(5) .
C4 C5 S2 C8 176.9(5) .
C13 C14 S3 C17 -178.5(8) .
C15 C14 S3 C17 -1.2(5) .
C16 C17 S3 C14 0.5(5) .
C18 C17 S3 C14 -175.4(5) .
C20 C21 S4 C18 5.4(9) .
Br4 C21 S4 C18 175.2(5) .
C19 C18 S4 C21 -3.6(10) .
C17 C18 S4 C21 176.2(5) .
S4' C18 S4 C21 -4.6(16) .
C19 C18 S4' C20 -2(5) .
C17 C18 S4' C20 -178.6(6) .
C19' C18 S4' C20 -10(12) .
S4 C18 S4' C20 2.1(18) .
C19 C20 S4' C18 2(8) .
C21 C20 S4' C18 2.2(15) .
Br4' C20 S4' C18 -179.1(5) .
